data_4507913
loop_
_publ_author_name
'Hou, Guang-Feng'
'Li, Hong-Xing'
'Li, Wei-Zuo'
'Yan, Peng-Fei'
'Su, Xiao-Hong'
'Li, Guang-Ming'

_publ_section_title
;
 Two Series of Luminescent Flexible Polycarboxylate Lanthanide
 Coordination Complexes with Double Layer and Rectangle Metallomacrocycle
 Structures
;
_journal_issue 8
_journal_name_full 'Crystal Growth &amp; Design'
_journal_page_first 3374
_journal_paper_doi 10.1021/cg400174r
_journal_volume 13
_journal_year 2013
_chemical_formula_moiety 'C12 H22 N Nd O13'
_chemical_formula_sum 'C12 H22 N Nd O13'
_chemical_formula_weight 532.55
_chemical_name_systematic
; 
 ? 
;
_space_group_IT_number 2
_symmetry_cell_setting triclinic
_symmetry_space_group_name_Hall '-P 1'
_symmetry_space_group_name_H-M 'P -1'
_atom_sites_solution_hydrogens geom
_atom_sites_solution_primary direct
_atom_sites_solution_secondary difmap
_audit_creation_method SHELXL-97
_cell_angle_alpha 70.02(3)
_cell_angle_beta 71.86(3)
_cell_angle_gamma 67.37(3)
_cell_formula_units_Z 2
_cell_length_a 9.3836(19)
_cell_length_b 9.834(2)
_cell_length_c 11.888(2)
_cell_measurement_reflns_used 8592
_cell_measurement_temperature 293(2)
_cell_measurement_theta_max 27.49
_cell_measurement_theta_min 3.33
_cell_volume 930.9(4)
_computing_cell_refinement 'RAPID-AUTO (Rigaku 1998 <i>RAPID-AUTO</i>)'
_computing_data_collection 'RAPID-AUTO (Rigaku 1998 <i>RAPID-AUTO</i>)'
_computing_data_reduction 'CrystalClear (Rigaku/MSC, 2002)'
_computing_molecular_graphics 'SHELXTL (Sheldrick, 2008)'
_computing_publication_material SHELXL-97
_computing_structure_refinement 'SHELXL-97 (Sheldrick, 2008)'
_computing_structure_solution 'SHELXS-97 (Sheldrick, 2008)'
_diffrn_ambient_temperature 293(2)
_diffrn_measured_fraction_theta_full 0.988
_diffrn_measured_fraction_theta_max 0.988
_diffrn_measurement_device_type 'Rigaku RAXIS-RAPID'
_diffrn_measurement_method '\w scan'
_diffrn_radiation_monochromator graphite
_diffrn_radiation_source 'fine-focus sealed tube'
_diffrn_radiation_type MoK\a
_diffrn_radiation_wavelength 0.71073
_diffrn_reflns_av_R_equivalents 0.0241
_diffrn_reflns_av_sigmaI/netI 0.0320
_diffrn_reflns_limit_h_max 11
_diffrn_reflns_limit_h_min -12
_diffrn_reflns_limit_k_max 12
_diffrn_reflns_limit_k_min -12
_diffrn_reflns_limit_l_max 15
_diffrn_reflns_limit_l_min -15
_diffrn_reflns_number 9200
_diffrn_reflns_theta_full 27.48
_diffrn_reflns_theta_max 27.48
_diffrn_reflns_theta_min 3.32
_diffrn_standards_decay_% 0
_diffrn_standards_interval_count 0
_diffrn_standards_interval_time 0
_diffrn_standards_number 0
_exptl_absorpt_coefficient_mu 2.856
_exptl_absorpt_correction_T_max 0.6348
_exptl_absorpt_correction_T_min 0.5546
_exptl_absorpt_correction_type multi-scan
_exptl_absorpt_process_details 'ABSCOR (Higashi, 1995)'
_exptl_crystal_colour colorless
_exptl_crystal_density_diffrn 1.900
_exptl_crystal_density_method 'not measured'
_exptl_crystal_description block
_exptl_crystal_F_000 530
_exptl_crystal_size_max 0.23
_exptl_crystal_size_mid 0.21
_exptl_crystal_size_min 0.17
_refine_diff_density_max 1.279
_refine_diff_density_min -0.674
_refine_diff_density_rms 0.112
_refine_ls_extinction_method none
_refine_ls_goodness_of_fit_ref 1.044
_refine_ls_hydrogen_treatment constr
_refine_ls_matrix_type full
_refine_ls_number_parameters 244
_refine_ls_number_reflns 4220
_refine_ls_number_restraints 0
_refine_ls_restrained_S_all 1.044
_refine_ls_R_factor_all 0.0301
_refine_ls_R_factor_gt 0.0268
_refine_ls_shift/su_max 0.001
_refine_ls_shift/su_mean 0.000
_refine_ls_structure_factor_coef Fsqd
_refine_ls_weighting_details 'calc w=1/[\s^2^(Fo^2^)+(0.0380P)^2^+0.7773P] where P=(Fo^2^+2Fc^2^)/3'
_refine_ls_weighting_scheme calc
_refine_ls_wR_factor_gt 0.0658
_refine_ls_wR_factor_ref 0.0672
_reflns_number_gt 3889
_reflns_number_total 4220
_reflns_threshold_expression >2sigma(I)
_cod_data_source_file cg400174r_si_002.cif
_cod_data_source_block 2
_cod_original_cell_volume 930.9(3)
_cod_database_code 4507913

loop_
_symmetry_equiv_pos_as_xyz
'x, y, z'
'-x, -y, -z'

loop_
_atom_site_label
_atom_site_type_symbol
_atom_site_fract_x
_atom_site_fract_y
_atom_site_fract_z
_atom_site_U_iso_or_equiv
_atom_site_adp_type
_atom_site_occupancy
_atom_site_symmetry_multiplicity
_atom_site_calc_flag
_atom_site_refinement_flags
C1 C 0.3868(4) 0.6414(4) 0.6108(3) 0.0244(6) Uani 1 1 d .
C2 C 0.2524(4) 0.7558(4) 0.5740(3) 0.0317(7) Uani 1 1 d .
H2 H 0.1535 0.7432 0.6101 0.038 Uiso 1 1 calc R
C3 C 0.2651(4) 0.8878(4) 0.4842(3) 0.0334(7) Uani 1 1 d .
H3 H 0.1746 0.9623 0.4607 0.040 Uiso 1 1 calc R
C4 C 0.4115(4) 0.9096(4) 0.4292(3) 0.0273(6) Uani 1 1 d .
C5 C 0.5453(4) 0.7993(4) 0.4665(3) 0.0265(6) Uani 1 1 d .
H5 H 0.6436 0.8135 0.4312 0.032 Uiso 1 1 calc R
C6 C 0.5329(4) 0.6673(4) 0.5567(3) 0.0267(6) Uani 1 1 d .
H6 H 0.6234 0.5946 0.5815 0.032 Uiso 1 1 calc R
C7 C 0.5587(4) 1.0651(4) 0.2745(3) 0.0273(6) Uani 1 1 d .
H7A H 0.6217 0.9840 0.2339 0.033 Uiso 1 1 calc R
H7B H 0.6153 1.0618 0.3317 0.033 Uiso 1 1 calc R
C8 C 0.5341(4) 1.2176(4) 0.1806(3) 0.0253(6) Uani 1 1 d .
C9 C 0.2313(4) 0.4679(4) 0.7207(3) 0.0275(6) Uani 1 1 d .
H9A H 0.2574 0.3579 0.7481 0.033 Uiso 1 1 calc R
H9B H 0.1987 0.4994 0.6434 0.033 Uiso 1 1 calc R
C10 C 0.0912(4) 0.5362(4) 0.8134(3) 0.0265(6) Uani 1 1 d .
C11 C 0.5184(4) 0.3832(4) 0.7196(3) 0.0244(6) Uani 1 1 d .
H11A H 0.5922 0.3791 0.6419 0.029 Uiso 1 1 calc R
H11B H 0.4949 0.2875 0.7527 0.029 Uiso 1 1 calc R
C12 C 0.5958(4) 0.4000(4) 0.8066(3) 0.0236(6) Uani 1 1 d .
N1 N 0.3733(3) 0.5069(3) 0.6986(2) 0.0250(5) Uani 1 1 d .
O1 O 0.5118(3) 0.4286(3) 0.9074(2) 0.0268(5) Uani 1 1 d .
O2 O 0.7407(3) 0.3832(3) 0.7812(2) 0.0361(6) Uani 1 1 d .
O3 O 0.1052(3) 0.6043(3) 0.8803(2) 0.0323(5) Uani 1 1 d .
O4 O -0.0358(3) 0.5176(3) 0.8171(2) 0.0360(6) Uani 1 1 d .
O5 O 0.4105(3) 1.0432(3) 0.3388(2) 0.0340(5) Uani 1 1 d .
O6 O 0.3969(3) 1.3000(3) 0.1704(2) 0.0316(5) Uani 1 1 d .
O7 O 0.6605(3) 1.2465(3) 0.1202(2) 0.0346(6) Uani 1 1 d .
O8 O 0.7637(3) 0.6964(3) 0.9994(3) 0.0431(6) Uani 1 1 d .
H81 H 0.8523 0.7100 0.9647 0.065 Uiso 1 1 d R
H82 H 0.6895 0.7788 0.9840 0.065 Uiso 1 1 d R
O9 O 0.9611(4) 0.2147(4) 0.9491(3) 0.0566(8) Uani 1 1 d .
H91 H 1.0033 0.1823 0.8848 0.085 Uiso 1 1 d R
H92 H 0.9668 0.1419 1.0132 0.085 Uiso 1 1 d R
O10 O 0.9689(5) 0.7666(6) 0.3475(4) 0.0947(16) Uani 1 1 d .
H101 H 1.0417 0.6879 0.3303 0.142 Uiso 1 1 d R
H102 H 0.9318 0.7604 0.4234 0.142 Uiso 1 1 d R
O11 O 0.1322(4) 0.2945(5) 0.4051(3) 0.0683(11) Uani 1 1 d .
H111 H 0.2232 0.2555 0.3655 0.102 Uiso 1 1 d R
H112 H 0.0839 0.3765 0.3600 0.102 Uiso 1 1 d R
O12 O 0.0251(8) 0.9707(8) 0.8048(6) 0.157(3) Uani 1 1 d .
H122 H 0.0702 1.0288 0.7466 0.235 Uiso 1 1 d R
H121 H -0.0615 0.9794 0.7910 0.235 Uiso 1 1 d R
O13 O 0.459(3) -0.014(4) 0.046(2) 0.188(12) Uiso 0.384(13) 1 d P
O13' O 0.2918(11) 0.0050(11) 0.1590(8) 0.104(4) Uiso 0.616(13) 1 d P
Nd1 Nd 0.736416(17) 0.463116(19) 0.968960(13) 0.02129(6) Uani 1 1 d .

loop_
_atom_site_aniso_label
_atom_site_aniso_U_11
_atom_site_aniso_U_22
_atom_site_aniso_U_33
_atom_site_aniso_U_23
_atom_site_aniso_U_13
_atom_site_aniso_U_12
C1 0.0232(14) 0.0293(16) 0.0198(13) -0.0014(12) -0.0039(11) -0.0119(12)
C2 0.0186(14) 0.0361(19) 0.0324(16) 0.0013(14) -0.0024(13) -0.0114(13)
C3 0.0216(14) 0.0341(19) 0.0353(17) 0.0029(15) -0.0061(13) -0.0092(13)
C4 0.0291(15) 0.0259(16) 0.0242(14) 0.0012(13) -0.0044(13) -0.0131(13)
C5 0.0219(14) 0.0313(17) 0.0268(14) -0.0029(13) -0.0031(12) -0.0141(12)
C6 0.0207(14) 0.0306(17) 0.0289(15) -0.0029(13) -0.0062(12) -0.0112(12)
C7 0.0230(14) 0.0287(17) 0.0260(14) -0.0004(13) -0.0023(12) -0.0113(12)
C8 0.0255(14) 0.0262(16) 0.0235(14) -0.0008(12) -0.0052(12) -0.0121(12)
C9 0.0240(14) 0.0346(18) 0.0271(14) -0.0056(13) -0.0036(12) -0.0157(13)
C10 0.0235(14) 0.0300(17) 0.0226(13) 0.0025(12) -0.0067(12) -0.0113(12)
C11 0.0239(14) 0.0261(16) 0.0235(14) -0.0067(12) -0.0039(12) -0.0087(12)
C12 0.0199(13) 0.0256(15) 0.0238(14) -0.0034(12) -0.0030(11) -0.0093(11)
N1 0.0181(11) 0.0283(14) 0.0273(12) 0.0000(11) -0.0052(10) -0.0116(10)
O1 0.0212(10) 0.0383(13) 0.0232(10) -0.0086(10) -0.0009(9) -0.0136(9)
O2 0.0185(10) 0.0582(17) 0.0357(12) -0.0218(13) -0.0014(10) -0.0109(11)
O3 0.0275(11) 0.0423(15) 0.0277(11) -0.0071(11) -0.0078(9) -0.0113(10)
O4 0.0235(11) 0.0549(17) 0.0332(12) -0.0082(12) -0.0002(10) -0.0230(11)
O5 0.0264(11) 0.0311(13) 0.0340(12) 0.0084(10) -0.0062(10) -0.0126(10)
O6 0.0255(11) 0.0334(13) 0.0306(11) 0.0038(10) -0.0082(9) -0.0120(10)
O7 0.0258(11) 0.0322(13) 0.0363(12) 0.0050(11) -0.0034(10) -0.0135(10)
O8 0.0385(14) 0.0419(16) 0.0524(16) -0.0070(13) -0.0135(13) -0.0173(12)
O9 0.0509(18) 0.0412(17) 0.065(2) -0.0154(16) -0.0093(16) -0.0011(14)
O10 0.077(3) 0.091(3) 0.061(2) -0.017(2) 0.005(2) 0.016(2)
O11 0.0413(16) 0.084(3) 0.0432(17) 0.0019(17) -0.0013(14) -0.0025(17)
O12 0.115(5) 0.119(5) 0.110(4) 0.024(4) 0.013(4) 0.023(4)
Nd1 0.01477(8) 0.02773(10) 0.01950(9) -0.00185(6) -0.00254(6) -0.00904(6)

loop_
_atom_type_symbol
_atom_type_description
_atom_type_scat_dispersion_real
_atom_type_scat_dispersion_imag
_atom_type_scat_source
C C 0.0033 0.0016 'International Tables Vol C Tables 4.2.6.8 and 6.1.1.4'
H H 0.0000 0.0000 'International Tables Vol C Tables 4.2.6.8 and 6.1.1.4'
N N 0.0061 0.0033 'International Tables Vol C Tables 4.2.6.8 and 6.1.1.4'
O O 0.0106 0.0060 'International Tables Vol C Tables 4.2.6.8 and 6.1.1.4'
Nd Nd -0.1943 3.0179 'International Tables Vol C Tables 4.2.6.8 and 6.1.1.4'

loop_
_geom_angle_atom_site_label_1
_geom_angle_atom_site_label_2
_geom_angle_atom_site_label_3
_geom_angle
_geom_angle_site_symmetry_1
_geom_angle_site_symmetry_3
N1 C1 C2 120.4(3) . .
N1 C1 C6 122.0(3) . .
C2 C1 C6 117.6(3) . .
C3 C2 C1 120.8(3) . .
C3 C2 H2 119.6 . .
C1 C2 H2 119.6 . .
C2 C3 C4 120.7(3) . .
C2 C3 H3 119.6 . .
C4 C3 H3 119.6 . .
O5 C4 C5 125.0(3) . .
O5 C4 C3 115.8(3) . .
C5 C4 C3 119.3(3) . .
C4 C5 C6 120.1(3) . .
C4 C5 H5 120.0 . .
C6 C5 H5 120.0 . .
C5 C6 C1 121.4(3) . .
C5 C6 H6 119.3 . .
C1 C6 H6 119.3 . .
O5 C7 C8 110.0(3) . .
O5 C7 H7A 109.7 . .
C8 C7 H7A 109.7 . .
O5 C7 H7B 109.7 . .
C8 C7 H7B 109.7 . .
H7A C7 H7B 108.2 . .
O6 C8 O7 127.0(3) . .
O6 C8 C7 119.1(3) . .
O7 C8 C7 113.9(3) . .
N1 C9 C10 116.5(3) . .
N1 C9 H9A 108.2 . .
C10 C9 H9A 108.2 . .
N1 C9 H9B 108.2 . .
C10 C9 H9B 108.2 . .
H9A C9 H9B 107.3 . .
O4 C10 O3 124.2(3) . .
O4 C10 C9 114.3(3) . .
O3 C10 C9 121.5(3) . .
N1 C11 C12 113.2(3) . .
N1 C11 H11A 108.9 . .
C12 C11 H11A 108.9 . .
N1 C11 H11B 108.9 . .
C12 C11 H11B 108.9 . .
H11A C11 H11B 107.8 . .
O2 C12 O1 120.1(3) . .
O2 C12 C11 121.2(3) . .
O1 C12 C11 118.8(3) . .
O2 C12 Nd1 59.95(17) . .
O1 C12 Nd1 60.51(16) . .
C11 C12 Nd1 174.9(2) . .
C1 N1 C9 117.9(3) . .
C1 N1 C11 117.8(3) . .
C9 N1 C11 118.0(3) . .
C12 O1 Nd1 151.4(2) . 2_667
C12 O1 Nd1 94.39(18) . .
Nd1 O1 Nd1 109.10(8) 2_667 .
C12 O2 Nd1 95.29(19) . .
C10 O3 Nd1 135.5(2) . 2_667
C10 O4 Nd1 138.6(2) . 1_455
C4 O5 C7 117.5(3) . .
C8 O6 Nd1 138.4(2) . 2_676
C8 O7 Nd1 137.1(2) . 1_564
Nd1 O8 H81 113.9 . .
Nd1 O8 H82 115.8 . .
H81 O8 H82 110.5 . .
Nd1 O9 H91 126.4 . .
Nd1 O9 H92 116.4 . .
H91 O9 H92 111.5 . .
H101 O10 H102 115.2 . .
H111 O11 H112 110.2 . .
H122 O12 H121 110.1 . .
O13 O13 O13' 159(4) 2_655 .
O1 Nd1 O4 144.71(9) 2_667 1_655
O1 Nd1 O3 96.19(8) 2_667 2_667
O4 Nd1 O3 85.75(9) 1_655 2_667
O1 Nd1 O7 74.17(9) 2_667 1_546
O4 Nd1 O7 139.80(9) 1_655 1_546
O3 Nd1 O7 77.84(9) 2_667 1_546
O1 Nd1 O6 74.84(9) 2_667 2_676
O4 Nd1 O6 79.65(9) 1_655 2_676
O3 Nd1 O6 136.46(9) 2_667 2_676
O7 Nd1 O6 135.73(8) 1_546 2_676
O1 Nd1 O8 75.20(9) 2_667 .
O4 Nd1 O8 73.11(10) 1_655 .
O3 Nd1 O8 67.49(10) 2_667 .
O7 Nd1 O8 130.15(9) 1_546 .
O6 Nd1 O8 69.04(9) 2_676 .
O1 Nd1 O9 144.04(10) 2_667 .
O4 Nd1 O9 69.69(11) 1_655 .
O3 Nd1 O9 71.18(11) 2_667 .
O7 Nd1 O9 70.31(10) 1_546 .
O6 Nd1 O9 137.24(10) 2_676 .
O8 Nd1 O9 125.38(11) . .
O1 Nd1 O2 119.50(8) 2_667 .
O4 Nd1 O2 75.07(9) 1_655 .
O3 Nd1 O2 140.30(8) 2_667 .
O7 Nd1 O2 94.74(9) 1_546 .
O6 Nd1 O2 74.23(9) 2_676 .
O8 Nd1 O2 134.70(10) . .
O9 Nd1 O2 69.64(11) . .
O1 Nd1 O1 70.90(9) 2_667 .
O4 Nd1 O1 121.42(8) 1_655 .
O3 Nd1 O1 148.84(8) 2_667 .
O7 Nd1 O1 71.42(9) 1_546 .
O6 Nd1 O1 69.00(8) 2_676 .
O8 Nd1 O1 131.26(9) . .
O9 Nd1 O1 102.28(10) . .
O2 Nd1 O1 49.76(7) . .
O1 Nd1 C12 95.05(8) 2_667 .
O4 Nd1 C12 97.61(8) 1_655 .
O3 Nd1 C12 155.17(9) 2_667 .
O7 Nd1 C12 84.07(9) 1_546 .
O6 Nd1 C12 68.04(9) 2_676 .
O8 Nd1 C12 137.05(9) . .
O9 Nd1 C12 86.85(10) . .
O2 Nd1 C12 24.76(8) . .
O1 Nd1 C12 25.10(7) . .
O1 Nd1 Nd1 37.13(5) 2_667 2_667
O4 Nd1 Nd1 144.42(7) 1_655 2_667
O3 Nd1 Nd1 127.59(6) 2_667 2_667
O7 Nd1 Nd1 68.66(7) 1_546 2_667
O6 Nd1 Nd1 67.49(6) 2_676 2_667
O8 Nd1 Nd1 105.72(7) . 2_667
O9 Nd1 Nd1 127.74(8) . 2_667
O2 Nd1 Nd1 82.94(6) . 2_667
O1 Nd1 Nd1 33.78(5) . 2_667
C12 Nd1 Nd1 58.22(6) . 2_667

loop_
_geom_bond_atom_site_label_1
_geom_bond_atom_site_label_2
_geom_bond_distance
_geom_bond_site_symmetry_2
C1 N1 1.399(4) .
C1 C2 1.400(5) .
C1 C6 1.402(4) .
C2 C3 1.390(5) .
C2 H2 0.9300 .
C3 C4 1.390(4) .
C3 H3 0.9300 .
C4 O5 1.383(4) .
C4 C5 1.386(5) .
C5 C6 1.391(5) .
C5 H5 0.9300 .
C6 H6 0.9300 .
C7 O5 1.422(4) .
C7 C8 1.516(4) .
C7 H7A 0.9700 .
C7 H7B 0.9700 .
C8 O6 1.248(4) .
C8 O7 1.262(4) .
C9 N1 1.448(4) .
C9 C10 1.523(5) .
C9 H9A 0.9700 .
C9 H9B 0.9700 .
C10 O4 1.260(4) .
C10 O3 1.263(4) .
C11 N1 1.458(4) .
C11 C12 1.517(4) .
C11 H11A 0.9700 .
C11 H11B 0.9700 .
C12 O2 1.254(4) .
C12 O1 1.268(4) .
C12 Nd1 2.981(3) .
O1 Nd1 2.398(2) 2_667
O1 Nd1 2.603(2) .
O2 Nd1 2.592(2) .
O3 Nd1 2.438(2) 2_667
O4 Nd1 2.436(2) 1_455
O6 Nd1 2.479(3) 2_676
O7 Nd1 2.456(3) 1_564
O8 Nd1 2.556(3) .
O8 H81 0.8455 .
O8 H82 0.8478 .
O9 Nd1 2.567(3) .
O9 H91 0.8508 .
O9 H92 0.8478 .
O10 H101 0.8501 .
O10 H102 0.8493 .
O11 H111 0.8482 .
O11 H112 0.8473 .
O12 H122 0.8475 .
O12 H121 0.8442 .
O13 O13 1.14(5) 2_655
O13 O13' 1.71(2) .
Nd1 O1 2.398(2) 2_667
Nd1 O4 2.436(2) 1_655
Nd1 O3 2.438(2) 2_667
Nd1 O7 2.456(3) 1_546
Nd1 O6 2.479(3) 2_676
Nd1 Nd1 4.0751(11) 2_667

loop_
_geom_hbond_atom_site_label_D
_geom_hbond_atom_site_label_H
_geom_hbond_atom_site_label_A
_geom_hbond_distance_DH
_geom_hbond_distance_HA
_geom_hbond_distance_DA
_geom_hbond_angle_DHA
_geom_hbond_site_symmetry_A
O12 H121 O13' 0.84 2.01 2.795(12) 153.4 2_566
O12 H122 O10 0.85 1.89 2.609(8) 141.3 2_676
O11 H112 O4 0.85 2.11 2.841(4) 144.4 2_566
O11 H111 O6 0.85 2.39 3.105(4) 141.9 1_545
O11 H111 O5 0.85 2.20 2.938(5) 145.8 1_545
O10 H102 O11 0.85 1.88 2.721(5) 168.9 2_666
O10 H101 O2 0.85 2.06 2.792(5) 143.1 2_766
O9 H92 O12 0.85 2.08 2.883(7) 158.5 2_667
O9 H91 O10 0.85 2.58 3.332(6) 148.3 2_766
O9 H91 O12 0.85 2.49 3.181(9) 139.5 1_645
O8 H82 O13 0.85 2.45 3.23(3) 152.3 1_566
O8 H82 O13' 0.85 2.25 2.845(10) 127.1 2_666
O8 H82 O13 0.85 2.17 2.99(3) 164.6 2_666
O8 H81 O3 0.85 2.25 2.986(4) 145.9 1_655
